data_7236189
loop_
_publ_author_name
'Zhang, Zhenqi'
'Wu, Zhu'
'Sun, Jingbo'
'Xue, Pengchong'
'Lu, Ran'

_publ_section_title
;
 Multi-color solid-state emission of \b-iminoenolate boron complexes tuned
 by methoxyl groups: aggregation-induced emission and
 mechanofluorochromism
;
_journal_issue 49
_journal_name_full 'RSC Advances'
_journal_page_first 43755
_journal_paper_doi 10.1039/C6RA03722D
_journal_volume 6
_journal_year 2016
_chemical_formula_sum 'C15 H10 B F2 N O2'
_chemical_formula_weight 285.05
_chemical_name_systematic BB
_space_group_IT_number 14
_space_group_name_Hall '-P 2yn'
_space_group_name_H-M_alt 'P 1 21/n 1'
_symmetry_cell_setting monoclinic
_symmetry_space_group_name_H-M 'P 1 21/n 1'
_atom_sites_solution_hydrogens geom
_atom_sites_solution_primary direct
_atom_sites_solution_secondary difmap
_audit_creation_method SHELXL-97
_audit_update_record
;
2016-01-11 deposited with the CCDC.
2016-04-25 downloaded from the CCDC.
;
_cell_angle_alpha 90.00
_cell_angle_beta 93.63(3)
_cell_angle_gamma 90.00
_cell_formula_units_Z 4
_cell_length_a 7.1854(14)
_cell_length_b 12.877(3)
_cell_length_c 13.705(3)
_cell_measurement_reflns_used 9173
_cell_measurement_temperature 293(2)
_cell_measurement_theta_max 55.27
_cell_measurement_theta_min 6.25
_cell_volume 1265.5(5)
_computing_cell_refinement RAPID-AUTO
_computing_data_collection 'RAPID-AUTO (Rigaku Corporation, 1998)'
_computing_data_reduction 'CrystalStructure (Rigaku/MSC and Rigaku Corporation, 2002)'
_computing_molecular_graphics 'ORTEP-II (Johnson, 1976)'
_computing_publication_material SHELXL-97
_computing_structure_refinement 'SHELXL-97 (Sheldrick, 1997)'
_computing_structure_solution 'SHELXS-97 (Sheldrick, 1990)'
_diffrn_ambient_temperature 293(2)
_diffrn_detector_area_resol_mean 10.000
_diffrn_measured_fraction_theta_full 0.987
_diffrn_measured_fraction_theta_max 0.987
_diffrn_measurement_device_type 'Rigaku RAXIS-RAPID'
_diffrn_measurement_method '\w scan'
_diffrn_radiation_monochromator graphite
_diffrn_radiation_source 'fine-focus sealed tube'
_diffrn_radiation_type MoK\a
_diffrn_radiation_wavelength 0.71073
_diffrn_reflns_av_R_equivalents 0.0312
_diffrn_reflns_av_sigmaI/netI 0.0284
_diffrn_reflns_limit_h_max 9
_diffrn_reflns_limit_h_min -9
_diffrn_reflns_limit_k_max 16
_diffrn_reflns_limit_k_min -16
_diffrn_reflns_limit_l_max 17
_diffrn_reflns_limit_l_min -17
_diffrn_reflns_number 11969
_diffrn_reflns_theta_full 27.48
_diffrn_reflns_theta_max 27.48
_diffrn_reflns_theta_min 3.12
_diffrn_standards_decay_% 0
_diffrn_standards_interval_count 0
_diffrn_standards_interval_time 0
_diffrn_standards_number 0
_exptl_absorpt_coefficient_mu 0.118
_exptl_crystal_colour colorless
_exptl_crystal_density_diffrn 1.496
_exptl_crystal_density_method 'not measured'
_exptl_crystal_description block
_exptl_crystal_F_000 584
_exptl_crystal_size_max 0.499
_exptl_crystal_size_mid 0.286
_exptl_crystal_size_min 0.208
_refine_diff_density_max 0.169
_refine_diff_density_min -0.198
_refine_diff_density_rms 0.051
_refine_ls_extinction_method none
_refine_ls_goodness_of_fit_ref 1.024
_refine_ls_hydrogen_treatment mixed
_refine_ls_matrix_type full
_refine_ls_number_parameters 190
_refine_ls_number_reflns 2871
_refine_ls_number_restraints 0
_refine_ls_restrained_S_all 1.024
_refine_ls_R_factor_all 0.0580
_refine_ls_R_factor_gt 0.0416
_refine_ls_shift/su_max 0.000
_refine_ls_shift/su_mean 0.000
_refine_ls_structure_factor_coef Fsqd
_refine_ls_weighting_details 'calc w=1/[\s^2^(Fo^2^)+(0.0711P)^2^+0.0000P] where P=(Fo^2^+2Fc^2^)/3'
_refine_ls_weighting_scheme calc
_refine_ls_wR_factor_gt 0.1094
_refine_ls_wR_factor_ref 0.1155
_reflns_number_gt 2044
_reflns_number_total 2871
_reflns_threshold_expression >2sigma(I)
_cod_data_source_file c6ra03722d2.cif
_cod_data_source_block bb
_cod_original_cell_volume 1265.5(4)
_cod_original_sg_symbol_H-M P2(1)/n
_cod_database_code 7236189

loop_
_symmetry_equiv_pos_as_xyz
'x, y, z'
'-x+1/2, y+1/2, -z+1/2'
'-x, -y, -z'
'x-1/2, -y-1/2, z-1/2'

loop_
_atom_site_label
_atom_site_type_symbol
_atom_site_fract_x
_atom_site_fract_y
_atom_site_fract_z
_atom_site_U_iso_or_equiv
_atom_site_adp_type
_atom_site_occupancy
_atom_site_symmetry_multiplicity
_atom_site_calc_flag
_atom_site_refinement_flags
O1 O 0.18271(12) -0.05244(7) 0.16366(7) 0.0435(2) Uani 1 1 d .
C7 C 0.27832(16) 0.03663(10) -0.07864(9) 0.0376(3) Uani 1 1 d .
O2 O 0.28798(14) 0.13717(7) -0.06130(7) 0.0511(3) Uani 1 1 d .
N1 N 0.22330(14) 0.10615(8) 0.10837(8) 0.0374(3) Uani 1 1 d .
F1 F 0.39821(16) 0.25244(7) 0.05782(7) 0.0781(4) Uani 1 1 d .
C15 C 0.16706(17) 0.01623(10) 0.24168(9) 0.0387(3) Uani 1 1 d .
C10 C 0.19196(16) 0.11518(10) 0.20789(9) 0.0381(3) Uani 1 1 d .
C6 C 0.31250(16) 0.00773(11) -0.18043(9) 0.0393(3) Uani 1 1 d .
F2 F 0.08970(16) 0.24721(8) 0.01675(7) 0.0825(4) Uani 1 1 d .
C9 C 0.21669(15) 0.00691(10) 0.08635(9) 0.0364(3) Uani 1 1 d .
C11 C 0.18399(19) 0.20001(12) 0.26901(10) 0.0479(3) Uani 1 1 d .
H11 H 0.2010 0.2674 0.2469 0.057 Uiso 1 1 calc R
C13 C 0.1246(2) 0.07848(13) 0.39788(11) 0.0528(4) Uani 1 1 d .
H13 H 0.1019 0.0678 0.4632 0.063 Uiso 1 1 calc R
C8 C 0.24162(17) -0.03259(10) -0.00751(10) 0.0412(3) Uani 1 1 d .
H8 H 0.2333 -0.1034 -0.0205 0.049 Uiso 1 1 calc R
C1 C 0.3427(2) 0.08500(12) -0.24826(11) 0.0489(3) Uani 1 1 d .
H1 H 0.3419 0.1543 -0.2292 0.059 Uiso 1 1 calc R
C14 C 0.13275(18) -0.00649(12) 0.33682(10) 0.0487(4) Uani 1 1 d .
H14 H 0.1162 -0.0741 0.3585 0.058 Uiso 1 1 calc R
C4 C 0.3465(2) -0.11879(13) -0.30669(11) 0.0549(4) Uani 1 1 d .
H4 H 0.3481 -0.1879 -0.3264 0.066 Uiso 1 1 calc R
C5 C 0.31534(19) -0.09495(12) -0.21094(10) 0.0474(3) Uani 1 1 d .
H5 H 0.2961 -0.1480 -0.1666 0.057 Uiso 1 1 calc R
C3 C 0.3752(2) -0.04195(14) -0.37295(11) 0.0548(4) Uani 1 1 d .
H3 H 0.3955 -0.0588 -0.4374 0.066 Uiso 1 1 calc R
C12 C 0.1492(2) 0.17897(13) 0.36513(10) 0.0532(4) Uani 1 1 d .
H12 H 0.1421 0.2338 0.4089 0.064 Uiso 1 1 calc R
B1 B 0.2506(2) 0.19050(12) 0.02953(11) 0.0463(4) Uani 1 1 d .
C2 C 0.3739(2) 0.05986(14) -0.34412(11) 0.0566(4) Uani 1 1 d .
H2 H 0.3941 0.1122 -0.3890 0.068 Uiso 1 1 calc R

loop_
_atom_site_aniso_label
_atom_site_aniso_U_11
_atom_site_aniso_U_22
_atom_site_aniso_U_33
_atom_site_aniso_U_23
_atom_site_aniso_U_13
_atom_site_aniso_U_12
O1 0.0546(5) 0.0318(5) 0.0445(5) 0.0049(4) 0.0064(4) -0.0001(4)
C7 0.0379(6) 0.0334(7) 0.0412(7) -0.0042(5) 0.0006(5) 0.0005(5)
O2 0.0824(7) 0.0315(5) 0.0409(5) -0.0008(4) 0.0143(5) -0.0041(4)
N1 0.0452(6) 0.0316(6) 0.0358(5) 0.0006(4) 0.0055(4) -0.0007(4)
F1 0.1272(9) 0.0569(6) 0.0526(6) -0.0082(4) 0.0236(6) -0.0470(6)
C15 0.0384(6) 0.0372(7) 0.0406(7) 0.0033(5) 0.0031(5) 0.0001(5)
C10 0.0385(6) 0.0381(7) 0.0380(7) 0.0022(5) 0.0049(5) 0.0000(5)
C6 0.0357(6) 0.0428(8) 0.0392(7) -0.0059(6) 0.0019(5) -0.0012(5)
F2 0.1186(9) 0.0678(7) 0.0643(6) 0.0269(5) 0.0307(6) 0.0474(6)
C9 0.0379(6) 0.0299(7) 0.0412(7) 0.0051(5) 0.0021(5) 0.0001(5)
C11 0.0586(8) 0.0400(8) 0.0463(8) -0.0021(6) 0.0136(6) -0.0036(6)
C13 0.0536(8) 0.0658(11) 0.0400(8) 0.0051(7) 0.0110(6) -0.0003(7)
C8 0.0490(7) 0.0304(7) 0.0443(7) -0.0028(6) 0.0034(6) -0.0002(5)
C1 0.0559(8) 0.0452(8) 0.0462(8) -0.0056(6) 0.0082(6) -0.0061(6)
C14 0.0523(8) 0.0478(9) 0.0469(8) 0.0134(7) 0.0095(6) -0.0007(6)
C4 0.0596(9) 0.0515(9) 0.0536(9) -0.0189(7) 0.0035(7) 0.0000(7)
C5 0.0525(7) 0.0423(8) 0.0473(8) -0.0067(6) 0.0018(6) -0.0003(6)
C3 0.0513(8) 0.0683(11) 0.0452(8) -0.0141(7) 0.0061(6) -0.0051(7)
C12 0.0609(8) 0.0555(10) 0.0445(8) -0.0075(7) 0.0132(7) -0.0027(7)
B1 0.0739(10) 0.0279(8) 0.0383(8) 0.0015(6) 0.0145(7) 0.0000(7)
C2 0.0642(9) 0.0610(10) 0.0455(8) -0.0034(7) 0.0105(7) -0.0102(7)

loop_
_atom_type_symbol
_atom_type_description
_atom_type_scat_dispersion_real
_atom_type_scat_dispersion_imag
_atom_type_scat_source
C C 0.0033 0.0016 'International Tables Vol C Tables 4.2.6.8 and 6.1.1.4'
H H 0.0000 0.0000 'International Tables Vol C Tables 4.2.6.8 and 6.1.1.4'
B B 0.0013 0.0007 'International Tables Vol C Tables 4.2.6.8 and 6.1.1.4'
N N 0.0061 0.0033 'International Tables Vol C Tables 4.2.6.8 and 6.1.1.4'
O O 0.0106 0.0060 'International Tables Vol C Tables 4.2.6.8 and 6.1.1.4'
F F 0.0171 0.0103 'International Tables Vol C Tables 4.2.6.8 and 6.1.1.4'

loop_
_geom_angle_atom_site_label_1
_geom_angle_atom_site_label_2
_geom_angle_atom_site_label_3
_geom_angle
C9 O1 C15 105.74(10)
O2 C7 C8 121.70(12)
O2 C7 C6 114.04(12)
C8 C7 C6 124.25(12)
C7 O2 B1 127.24(11)
C9 N1 C10 107.39(11)
C9 N1 B1 121.66(11)
C10 N1 B1 130.86(11)
C10 C15 C14 123.60(13)
C10 C15 O1 108.12(11)
C14 C15 O1 128.28(12)
C15 C10 C11 121.28(13)
C15 C10 N1 106.50(11)
C11 C10 N1 132.23(12)
C5 C6 C1 118.39(13)
C5 C6 C7 122.04(13)
C1 C6 C7 119.58(12)
N1 C9 O1 112.25(11)
N1 C9 C8 123.90(11)
O1 C9 C8 123.84(12)
C10 C11 C12 116.11(13)
C14 C13 C12 122.19(14)
C7 C8 C9 117.45(12)
C2 C1 C6 120.62(14)
C15 C14 C13 115.06(14)
C3 C4 C5 120.73(15)
C4 C5 C6 120.34(15)
C4 C3 C2 119.81(15)
C11 C12 C13 121.76(15)
F1 B1 F2 111.08(13)
F1 B1 O2 109.62(13)
F2 B1 O2 109.92(12)
F1 B1 N1 109.98(12)
F2 B1 N1 108.59(12)
O2 B1 N1 107.58(11)
C3 C2 C1 120.12(16)

loop_
_geom_bond_atom_site_label_1
_geom_bond_atom_site_label_2
_geom_bond_distance
O1 C9 1.3413(15)
O1 C15 1.3975(16)
C7 O2 1.3173(16)
C7 C8 1.3590(18)
C7 C6 1.4793(18)
O2 B1 1.4614(18)
N1 C9 1.3131(16)
N1 C10 1.4012(17)
N1 B1 1.5533(19)
F1 B1 1.3633(19)
C15 C10 1.3714(18)
C15 C14 1.3738(19)
C10 C11 1.3799(19)
C6 C5 1.3872(19)
C6 C1 1.388(2)
F2 B1 1.370(2)
C9 C8 1.4054(19)
C11 C12 1.383(2)
C13 C14 1.381(2)
C13 C12 1.385(2)
C1 C2 1.385(2)
C4 C3 1.367(2)
C4 C5 1.380(2)
C3 C2 1.369(2)
